data_4083767
loop_
_publ_author_name
'Mampa, Richard M.'
'Fernandes, Manuel A.'
'Carlton, Laurence'

_publ_section_title
;
 Iron-57 NMR and Structural Study of [Fe(\h5-Cp)(SnPh3)(CO)(PR3)] (PR3=
 Phosphine, Phosphite). Separation of Steric and Electronic \s and \p
 Effects
;
_journal_name_full Organometallics
_journal_page_first 140626113119005
_journal_paper_doi 10.1021/om4011593
_journal_year 2014
_chemical_formula_moiety 'C27 H29 Fe O4 P Sn'
_chemical_formula_sum 'C27 H29 Fe O4 P Sn'
_chemical_formula_weight 623.01
_chemical_name_systematic
;
 ?
;
_space_group_IT_number 14
_symmetry_cell_setting monoclinic
_symmetry_space_group_name_Hall '-P 2ybc'
_symmetry_space_group_name_H-M 'P 1 21/c 1'
_atom_sites_solution_hydrogens geom
_atom_sites_solution_primary direct
_atom_sites_solution_secondary difmap
_audit_creation_method SHELXL-97
_cell_angle_alpha 90.00
_cell_angle_beta 109.7100(10)
_cell_angle_gamma 90.00
_cell_formula_units_Z 4
_cell_length_a 9.4349(2)
_cell_length_b 30.0110(4)
_cell_length_c 9.8551(2)
_cell_measurement_reflns_used 6345
_cell_measurement_temperature 173(2)
_cell_measurement_theta_max 28.17
_cell_measurement_theta_min 2.30
_cell_volume 2626.99(9)
_computing_cell_refinement 'Bruker SMART'
_computing_data_collection 'Bruker SMART'
_computing_data_reduction 'Bruker SAINT'
_computing_molecular_graphics 'Bruker SHELXTL'
_computing_publication_material 'Bruker SHELXTL'
_computing_structure_refinement 'SHELXL-97 (Sheldrick, 1997)'
_computing_structure_solution 'Bruker SHELXTL'
_diffrn_ambient_temperature 173(2)
_diffrn_measured_fraction_theta_full 0.999
_diffrn_measured_fraction_theta_max 0.999
_diffrn_measurement_device_type 'CCD area detector'
_diffrn_measurement_method 'phi and omega scans'
_diffrn_radiation_monochromator graphite
_diffrn_radiation_source 'fine-focus sealed tube'
_diffrn_radiation_type MoK\a
_diffrn_radiation_wavelength 0.71073
_diffrn_reflns_av_R_equivalents 0.0235
_diffrn_reflns_av_sigmaI/netI 0.0199
_diffrn_reflns_limit_h_max 11
_diffrn_reflns_limit_h_min -11
_diffrn_reflns_limit_k_max 37
_diffrn_reflns_limit_k_min -37
_diffrn_reflns_limit_l_max 9
_diffrn_reflns_limit_l_min -12
_diffrn_reflns_number 23940
_diffrn_reflns_theta_full 26.00
_diffrn_reflns_theta_max 26.00
_diffrn_reflns_theta_min 2.29
_exptl_absorpt_coefficient_mu 1.594
_exptl_absorpt_correction_T_max 0.8966
_exptl_absorpt_correction_T_min 0.7410
_exptl_absorpt_correction_type integration
_exptl_absorpt_process_details
;
 Face indexed absorption corrections carried out with XPREP
;
_exptl_crystal_colour yellow
_exptl_crystal_density_diffrn 1.575
_exptl_crystal_density_method 'not measured'
_exptl_crystal_description prismic
_exptl_crystal_F_000 1256
_exptl_crystal_size_max 0.20
_exptl_crystal_size_mid 0.13
_exptl_crystal_size_min 0.07
_refine_diff_density_max 0.691
_refine_diff_density_min -0.377
_refine_diff_density_rms 0.071
_refine_ls_extinction_method none
_refine_ls_goodness_of_fit_ref 1.119
_refine_ls_hydrogen_treatment constr
_refine_ls_matrix_type full
_refine_ls_number_parameters 307
_refine_ls_number_reflns 5159
_refine_ls_number_restraints 0
_refine_ls_restrained_S_all 1.119
_refine_ls_R_factor_all 0.0334
_refine_ls_R_factor_gt 0.0280
_refine_ls_shift/su_max 0.001
_refine_ls_shift/su_mean 0.000
_refine_ls_structure_factor_coef Fsqd
_refine_ls_weighting_details 'calc w=1/[\s^2^(Fo^2^)+(0.0211P)^2^+3.8921P] where P=(Fo^2^+2Fc^2^)/3'
_refine_ls_weighting_scheme calc
_refine_ls_wR_factor_gt 0.0616
_refine_ls_wR_factor_ref 0.0634
_reflns_number_gt 4646
_reflns_number_total 5159
_reflns_threshold_expression >2sigma(I)
_cod_data_source_file om4011593_si_002.cif
_cod_data_source_block 6m_lc3b_0a-cmpd13
_cod_depositor_comments
;
The following automatic conversions were performed:

'_symmetry_cell_setting' value 'Monoclinic' changed to 'monoclinic'
according to
/usr/data/users/saulius/crontab/automatic-downloads/rss-feeds/ACS/lib/dictionaries/cif_core.dic
dictionary named 'cif_core.dic' version 2.4.2 from
2011-04-26.

'_exptl_absorpt_correction_type' value 'Integration'
changed to 'integration' according to
/usr/data/users/saulius/crontab/automatic-downloads/rss-feeds/ACS/lib/dictionaries/cif_core.dic
dictionary named 'cif_core.dic' version 2.4.2 from 2011-04-26.

Automatic conversion script
Id: cif_fix_values 2281 2013-09-26 08:29:07Z andrius 
;
_cod_original_cell_volume 2626.99(8)
_cod_original_sg_symbol_H-M P2(1)/c
_cod_database_code 4083767

loop_
_symmetry_equiv_pos_as_xyz
'x, y, z'
'-x, y+1/2, -z+1/2'
'-x, -y, -z'
'x, -y-1/2, z-1/2'

loop_
_atom_site_label
_atom_site_type_symbol
_atom_site_fract_x
_atom_site_fract_y
_atom_site_fract_z
_atom_site_U_iso_or_equiv
_atom_site_adp_type
_atom_site_occupancy
_atom_site_symmetry_multiplicity
_atom_site_calc_flag
_atom_site_refinement_flags
C1 C 0.0686(4) 0.80254(10) 0.8246(4) 0.0356(7) Uani 1 1 d .
H1 H -0.0138 0.8065 0.7378 0.043 Uiso 1 1 calc R
C2 C 0.0693(4) 0.81219(10) 0.9653(4) 0.0381(8) Uani 1 1 d .
H2 H -0.0127 0.8238 0.9896 0.046 Uiso 1 1 calc R
C3 C 0.2119(4) 0.80168(10) 1.0623(4) 0.0398(8) Uani 1 1 d .
H3 H 0.2434 0.8049 1.1641 0.048 Uiso 1 1 calc R
C4 C 0.3007(4) 0.78542(10) 0.9834(4) 0.0387(8) Uani 1 1 d .
H4 H 0.4023 0.7758 1.0227 0.046 Uiso 1 1 calc R
C5 C 0.2127(4) 0.78592(9) 0.8363(4) 0.0350(7) Uani 1 1 d .
H5 H 0.2442 0.7767 0.7588 0.042 Uiso 1 1 calc R
C6 C 0.4016(4) 0.87689(10) 1.0129(3) 0.0338(7) Uani 1 1 d .
C11 C 0.4487(3) 0.83403(9) 0.6439(3) 0.0245(6) Uani 1 1 d .
C12 C 0.5445(3) 0.80480(10) 0.7426(3) 0.0298(7) Uani 1 1 d .
H12 H 0.5357 0.8016 0.8353 0.036 Uiso 1 1 calc R
C13 C 0.6529(3) 0.78027(11) 0.7083(4) 0.0372(8) Uani 1 1 d .
H13 H 0.7174 0.7607 0.7776 0.045 Uiso 1 1 calc R
C14 C 0.6669(3) 0.78433(11) 0.5738(4) 0.0386(8) Uani 1 1 d .
H14 H 0.7400 0.7673 0.5497 0.046 Uiso 1 1 calc R
C15 C 0.5744(4) 0.81315(12) 0.4753(4) 0.0415(8) Uani 1 1 d .
H15 H 0.5842 0.8163 0.3829 0.050 Uiso 1 1 calc R
C16 C 0.4670(3) 0.83758(11) 0.5095(3) 0.0330(7) Uani 1 1 d .
H16 H 0.4039 0.8573 0.4397 0.040 Uiso 1 1 calc R
C21 C 0.3360(4) 0.94060(9) 0.6596(3) 0.0306(7) Uani 1 1 d .
C22 C 0.2531(4) 0.96641(11) 0.5436(4) 0.0427(8) Uani 1 1 d .
H22 H 0.1665 0.9540 0.4736 0.051 Uiso 1 1 calc R
C23 C 0.2934(5) 1.01026(12) 0.5269(4) 0.0534(10) Uani 1 1 d .
H23 H 0.2349 1.0272 0.4460 0.064 Uiso 1 1 calc R
C24 C 0.4165(5) 1.02871(12) 0.6264(5) 0.0560(11) Uani 1 1 d .
H24 H 0.4455 1.0583 0.6135 0.067 Uiso 1 1 calc R
C25 C 0.4995(5) 1.00463(13) 0.7461(5) 0.0572(11) Uani 1 1 d .
H25 H 0.5831 1.0179 0.8178 0.069 Uiso 1 1 calc R
C26 C 0.4596(4) 0.96090(11) 0.7603(4) 0.0452(9) Uani 1 1 d .
H26 H 0.5185 0.9442 0.8417 0.054 Uiso 1 1 calc R
C31 C 0.0809(3) 0.85841(10) 0.4985(3) 0.0260(6) Uani 1 1 d .
C32 C 0.0770(3) 0.82035(9) 0.4166(3) 0.0284(6) Uani 1 1 d .
H32 H 0.1593 0.8001 0.4456 0.034 Uiso 1 1 calc R
C33 C -0.0446(3) 0.81130(10) 0.2933(3) 0.0327(7) Uani 1 1 d .
H33 H -0.0451 0.7850 0.2394 0.039 Uiso 1 1 calc R
C34 C -0.1652(4) 0.84040(12) 0.2487(4) 0.0382(8) Uani 1 1 d .
H34 H -0.2476 0.8345 0.1634 0.046 Uiso 1 1 calc R
C35 C -0.1646(4) 0.87810(12) 0.3294(4) 0.0392(8) Uani 1 1 d .
H35 H -0.2471 0.8982 0.2996 0.047 Uiso 1 1 calc R
C36 C -0.0441(3) 0.88659(11) 0.4536(3) 0.0328(7) Uani 1 1 d .
H36 H -0.0465 0.9122 0.5096 0.039 Uiso 1 1 calc R
C41 C 0.1500(5) 0.99832(11) 0.8871(5) 0.0532(10) Uani 1 1 d .
H41A H 0.2307 1.0192 0.8894 0.080 Uiso 1 1 calc R
H41B H 0.1098 1.0059 0.9638 0.080 Uiso 1 1 calc R
H41C H 0.0694 1.0003 0.7934 0.080 Uiso 1 1 calc R
C51 C -0.1784(4) 0.89866(13) 0.7657(4) 0.0516(10) Uani 1 1 d .
H51A H -0.2577 0.9101 0.6804 0.077 Uiso 1 1 calc R
H51B H -0.2072 0.9035 0.8513 0.077 Uiso 1 1 calc R
H51C H -0.1648 0.8667 0.7538 0.077 Uiso 1 1 calc R
C61 C 0.1437(4) 0.91440(12) 1.1875(4) 0.0464(9) Uani 1 1 d .
H61A H 0.0872 0.9213 1.2520 0.070 Uiso 1 1 calc R
H61B H 0.2303 0.9345 1.2080 0.070 Uiso 1 1 calc R
H61C H 0.1792 0.8835 1.2028 0.070 Uiso 1 1 calc R
P1 P 0.11157(9) 0.91085(2) 0.91138(8) 0.02543(16) Uani 1 1 d .
Fe1 Fe 0.23176(4) 0.850705(12) 0.91836(4) 0.02120(10) Uani 1 1 d .
Sn1 Sn 0.27389(2) 0.872787(6) 0.68782(2) 0.02134(6) Uani 1 1 d .
O1 O 0.5151(3) 0.89230(9) 1.0773(3) 0.0602(8) Uani 1 1 d .
O41 O 0.2089(2) 0.95363(7) 0.9085(2) 0.0351(5) Uani 1 1 d .
O51 O -0.0401(2) 0.92163(7) 0.7828(2) 0.0359(5) Uani 1 1 d .
O61 O 0.0476(3) 0.92006(7) 1.0404(2) 0.0365(5) Uani 1 1 d .

loop_
_atom_site_aniso_label
_atom_site_aniso_U_11
_atom_site_aniso_U_22
_atom_site_aniso_U_33
_atom_site_aniso_U_23
_atom_site_aniso_U_13
_atom_site_aniso_U_12
C1 0.0363(17) 0.0245(15) 0.0422(19) 0.0026(13) 0.0084(15) -0.0082(13)
C2 0.0466(19) 0.0263(15) 0.052(2) 0.0064(14) 0.0307(17) 0.0015(14)
C3 0.062(2) 0.0264(15) 0.0323(18) 0.0120(13) 0.0175(17) 0.0020(15)
C4 0.0417(19) 0.0206(14) 0.054(2) 0.0121(14) 0.0162(17) 0.0069(13)
C5 0.051(2) 0.0180(14) 0.044(2) -0.0051(13) 0.0278(17) -0.0054(13)
C6 0.0324(17) 0.0350(17) 0.0271(16) 0.0043(13) 0.0011(14) 0.0076(14)
C11 0.0216(14) 0.0238(14) 0.0290(16) -0.0035(12) 0.0096(12) -0.0011(11)
C12 0.0258(15) 0.0311(15) 0.0328(17) -0.0019(13) 0.0102(13) 0.0007(12)
C13 0.0255(16) 0.0363(17) 0.047(2) -0.0002(15) 0.0095(15) 0.0060(13)
C14 0.0256(16) 0.0414(18) 0.051(2) -0.0151(16) 0.0163(15) -0.0002(14)
C15 0.0355(18) 0.060(2) 0.0346(19) -0.0086(16) 0.0194(15) -0.0035(16)
C16 0.0332(17) 0.0365(17) 0.0312(17) 0.0029(13) 0.0131(14) 0.0032(13)
C21 0.0403(17) 0.0224(14) 0.0385(18) 0.0009(13) 0.0254(15) 0.0033(13)
C22 0.065(2) 0.0324(17) 0.0318(18) 0.0025(14) 0.0181(17) -0.0008(16)
C23 0.086(3) 0.0313(18) 0.050(2) 0.0129(16) 0.032(2) 0.0070(19)
C24 0.074(3) 0.0250(17) 0.085(3) 0.0030(19) 0.049(3) -0.0053(18)
C25 0.053(2) 0.040(2) 0.082(3) -0.004(2) 0.026(2) -0.0135(18)
C26 0.0368(19) 0.0344(18) 0.061(2) 0.0057(16) 0.0120(17) -0.0051(15)
C31 0.0288(15) 0.0298(14) 0.0206(14) 0.0028(11) 0.0101(12) 0.0015(12)
C32 0.0282(15) 0.0245(14) 0.0323(17) 0.0050(12) 0.0100(13) 0.0021(12)
C33 0.0358(17) 0.0288(15) 0.0322(17) -0.0042(13) 0.0098(14) -0.0035(13)
C34 0.0269(16) 0.050(2) 0.0326(18) -0.0007(15) 0.0034(14) 0.0011(14)
C35 0.0291(16) 0.048(2) 0.0367(19) 0.0007(15) 0.0066(14) 0.0129(15)
C36 0.0329(16) 0.0385(17) 0.0277(16) -0.0026(13) 0.0111(13) 0.0090(14)
C41 0.065(3) 0.0231(16) 0.076(3) 0.0044(17) 0.030(2) 0.0100(16)
C51 0.0378(19) 0.052(2) 0.058(2) 0.0102(19) 0.0069(18) -0.0029(17)
C61 0.064(2) 0.049(2) 0.0303(19) -0.0024(16) 0.0208(18) 0.0011(18)
P1 0.0318(4) 0.0227(4) 0.0242(4) 0.0030(3) 0.0127(3) 0.0069(3)
Fe1 0.0257(2) 0.01682(18) 0.0207(2) 0.00196(15) 0.00734(16) 0.00297(15)
Sn1 0.02450(10) 0.01895(10) 0.02102(10) 0.00123(7) 0.00827(8) 0.00311(7)
O1 0.0400(15) 0.0495(15) 0.0644(18) -0.0052(13) -0.0173(13) -0.0017(12)
O41 0.0437(13) 0.0225(10) 0.0444(13) 0.0001(9) 0.0216(11) 0.0050(9)
O51 0.0339(12) 0.0372(12) 0.0356(13) 0.0064(10) 0.0104(10) 0.0080(10)
O61 0.0468(13) 0.0361(12) 0.0333(12) 0.0020(10) 0.0224(11) 0.0115(10)

loop_
_atom_type_symbol
_atom_type_description
_atom_type_scat_dispersion_real
_atom_type_scat_dispersion_imag
_atom_type_scat_source
C C 0.0033 0.0016 'International Tables Vol C Tables 4.2.6.8 and 6.1.1.4'
H H 0.0000 0.0000 'International Tables Vol C Tables 4.2.6.8 and 6.1.1.4'
P P 0.1023 0.0942 'International Tables Vol C Tables 4.2.6.8 and 6.1.1.4'
Fe Fe 0.3463 0.8444 'International Tables Vol C Tables 4.2.6.8 and 6.1.1.4'
Sn Sn -0.6537 1.4246 'International Tables Vol C Tables 4.2.6.8 and 6.1.1.4'
O O 0.0106 0.0060 'International Tables Vol C Tables 4.2.6.8 and 6.1.1.4'

loop_
_geom_angle_atom_site_label_1
_geom_angle_atom_site_label_2
_geom_angle_atom_site_label_3
_geom_angle
C2 C1 C5 107.8(3)
C2 C1 Fe1 70.45(18)
C5 C1 Fe1 70.32(17)
C2 C1 H1 126.1
C5 C1 H1 126.1
Fe1 C1 H1 124.7
C3 C2 C1 108.0(3)
C3 C2 Fe1 70.63(19)
C1 C2 Fe1 70.00(18)
C3 C2 H2 126.0
C1 C2 H2 126.0
Fe1 C2 H2 125.0
C2 C3 C4 108.3(3)
C2 C3 Fe1 70.36(18)
C4 C3 Fe1 70.35(18)
C2 C3 H3 125.8
C4 C3 H3 125.8
Fe1 C3 H3 125.1
C5 C4 C3 108.1(3)
C5 C4 Fe1 70.14(17)
C3 C4 Fe1 70.38(17)
C5 C4 H4 125.9
C3 C4 H4 125.9
Fe1 C4 H4 125.1
C4 C5 C1 107.7(3)
C4 C5 Fe1 70.57(17)
C1 C5 Fe1 70.05(17)
C4 C5 H5 126.1
C1 C5 H5 126.1
Fe1 C5 H5 124.8
O1 C6 Fe1 177.1(3)
C12 C11 C16 116.9(3)
C12 C11 Sn1 123.6(2)
C16 C11 Sn1 119.5(2)
C13 C12 C11 121.4(3)
C13 C12 H12 119.3
C11 C12 H12 119.3
C14 C13 C12 120.2(3)
C14 C13 H13 119.9
C12 C13 H13 119.9
C15 C14 C13 119.4(3)
C15 C14 H14 120.3
C13 C14 H14 120.3
C14 C15 C16 120.4(3)
C14 C15 H15 119.8
C16 C15 H15 119.8
C15 C16 C11 121.8(3)
C15 C16 H16 119.1
C11 C16 H16 119.1
C22 C21 C26 116.7(3)
C22 C21 Sn1 122.1(2)
C26 C21 Sn1 121.3(2)
C21 C22 C23 121.6(4)
C21 C22 H22 119.2
C23 C22 H22 119.2
C24 C23 C22 120.0(4)
C24 C23 H23 120.0
C22 C23 H23 120.0
C23 C24 C25 120.3(3)
C23 C24 H24 119.9
C25 C24 H24 119.9
C24 C25 C26 119.2(4)
C24 C25 H25 120.4
C26 C25 H25 120.4
C25 C26 C21 122.3(4)
C25 C26 H26 118.9
C21 C26 H26 118.9
C32 C31 C36 117.3(3)
C32 C31 Sn1 120.9(2)
C36 C31 Sn1 121.8(2)
C33 C32 C31 121.4(3)
C33 C32 H32 119.3
C31 C32 H32 119.3
C34 C33 C32 120.2(3)
C34 C33 H33 119.9
C32 C33 H33 119.9
C35 C34 C33 119.4(3)
C35 C34 H34 120.3
C33 C34 H34 120.3
C34 C35 C36 120.1(3)
C34 C35 H35 119.9
C36 C35 H35 119.9
C35 C36 C31 121.5(3)
C35 C36 H36 119.2
C31 C36 H36 119.2
O41 C41 H41A 109.5
O41 C41 H41B 109.5
H41A C41 H41B 109.5
O41 C41 H41C 109.5
H41A C41 H41C 109.5
H41B C41 H41C 109.5
O51 C51 H51A 109.5
O51 C51 H51B 109.5
H51A C51 H51B 109.5
O51 C51 H51C 109.5
H51A C51 H51C 109.5
H51B C51 H51C 109.5
O61 C61 H61A 109.5
O61 C61 H61B 109.5
H61A C61 H61B 109.5
O61 C61 H61C 109.5
H61A C61 H61C 109.5
H61B C61 H61C 109.5
O41 P1 O51 101.05(12)
O41 P1 O61 104.48(12)
O51 P1 O61 96.80(12)
O41 P1 Fe1 112.55(9)
O51 P1 Fe1 121.74(9)
O61 P1 Fe1 117.44(9)
C6 Fe1 C1 162.89(13)
C6 Fe1 C5 124.69(14)
C1 Fe1 C5 39.62(13)
C6 Fe1 C2 137.73(15)
C1 Fe1 C2 39.56(13)
C5 Fe1 C2 66.26(13)
C6 Fe1 C4 97.09(14)
C1 Fe1 C4 66.06(13)
C5 Fe1 C4 39.28(13)
C2 Fe1 C4 65.84(13)
C6 Fe1 C3 103.33(14)
C1 Fe1 C3 65.93(14)
C5 Fe1 C3 65.99(13)
C2 Fe1 C3 39.01(14)
C4 Fe1 C3 39.28(13)
C6 Fe1 P1 91.07(10)
C1 Fe1 P1 105.59(9)
C5 Fe1 P1 143.51(10)
C2 Fe1 P1 93.09(9)
C4 Fe1 P1 155.95(10)
C3 Fe1 P1 116.78(10)
C6 Fe1 Sn1 88.12(11)
C1 Fe1 Sn1 95.75(10)
C5 Fe1 Sn1 85.14(9)
C2 Fe1 Sn1 133.92(10)
C4 Fe1 Sn1 113.22(10)
C3 Fe1 Sn1 150.59(10)
P1 Fe1 Sn1 89.55(2)
C21 Sn1 C31 105.21(12)
C21 Sn1 C11 102.75(11)
C31 Sn1 C11 101.25(10)
C21 Sn1 Fe1 119.68(8)
C31 Sn1 Fe1 112.42(7)
C11 Sn1 Fe1 113.49(8)
C41 O41 P1 124.1(2)
C51 O51 P1 122.2(2)
C61 O61 P1 120.1(2)

loop_
_geom_bond_atom_site_label_1
_geom_bond_atom_site_label_2
_geom_bond_distance
C1 C2 1.414(5)
C1 C5 1.415(5)
C1 Fe1 2.086(3)
C1 H1 0.9500
C2 C3 1.398(5)
C2 Fe1 2.092(3)
C2 H2 0.9500
C3 C4 1.409(5)
C3 Fe1 2.096(3)
C3 H3 0.9500
C4 C5 1.407(5)
C4 Fe1 2.096(3)
C4 H4 0.9500
C5 Fe1 2.090(3)
C5 H5 0.9500
C6 O1 1.142(4)
C6 Fe1 1.745(3)
C11 C12 1.393(4)
C11 C16 1.396(4)
C11 Sn1 2.178(3)
C12 C13 1.391(4)
C12 H12 0.9500
C13 C14 1.382(5)
C13 H13 0.9500
C14 C15 1.372(5)
C14 H14 0.9500
C15 C16 1.381(4)
C15 H15 0.9500
C16 H16 0.9500
C21 C22 1.384(5)
C21 C26 1.391(5)
C21 Sn1 2.162(3)
C22 C23 1.395(5)
C22 H22 0.9500
C23 C24 1.360(6)
C23 H23 0.9500
C24 C25 1.380(6)
C24 H24 0.9500
C25 C26 1.386(5)
C25 H25 0.9500
C26 H26 0.9500
C31 C32 1.392(4)
C31 C36 1.397(4)
C31 Sn1 2.166(3)
C32 C33 1.388(4)
C32 H32 0.9500
C33 C34 1.383(4)
C33 H33 0.9500
C34 C35 1.382(5)
C34 H34 0.9500
C35 C36 1.385(4)
C35 H35 0.9500
C36 H36 0.9500
C41 O41 1.440(4)
C41 H41A 0.9800
C41 H41B 0.9800
C41 H41C 0.9800
C51 O51 1.435(4)
C51 H51A 0.9800
C51 H51B 0.9800
C51 H51C 0.9800
C61 O61 1.437(4)
C61 H61A 0.9800
C61 H61B 0.9800
C61 H61C 0.9800
P1 O41 1.584(2)
P1 O51 1.592(2)
P1 O61 1.605(2)
P1 Fe1 2.1204(8)
Fe1 Sn1 2.5236(4)

loop_
_geom_torsion_atom_site_label_1
_geom_torsion_atom_site_label_2
_geom_torsion_atom_site_label_3
_geom_torsion_atom_site_label_4
_geom_torsion
C5 C1 C2 C3 0.0(3)
Fe1 C1 C2 C3 -60.7(2)
C5 C1 C2 Fe1 60.7(2)
C1 C2 C3 C4 -0.1(4)
Fe1 C2 C3 C4 -60.4(2)
C1 C2 C3 Fe1 60.3(2)
C2 C3 C4 C5 0.1(4)
Fe1 C3 C4 C5 -60.3(2)
C2 C3 C4 Fe1 60.4(2)
C3 C4 C5 C1 -0.1(3)
Fe1 C4 C5 C1 -60.5(2)
C3 C4 C5 Fe1 60.4(2)
C2 C1 C5 C4 0.0(3)
Fe1 C1 C5 C4 60.8(2)
C2 C1 C5 Fe1 -60.8(2)
C16 C11 C12 C13 -0.2(4)
Sn1 C11 C12 C13 179.0(2)
C11 C12 C13 C14 -0.4(5)
C12 C13 C14 C15 0.8(5)
C13 C14 C15 C16 -0.7(5)
C14 C15 C16 C11 0.1(5)
C12 C11 C16 C15 0.3(5)
Sn1 C11 C16 C15 -178.9(2)
C26 C21 C22 C23 1.5(5)
Sn1 C21 C22 C23 179.5(3)
C21 C22 C23 C24 -0.4(6)
C22 C23 C24 C25 -1.8(6)
C23 C24 C25 C26 2.7(6)
C24 C25 C26 C21 -1.5(6)
C22 C21 C26 C25 -0.5(5)
Sn1 C21 C26 C25 -178.6(3)
C36 C31 C32 C33 1.5(4)
Sn1 C31 C32 C33 -178.6(2)
C31 C32 C33 C34 0.4(5)
C32 C33 C34 C35 -1.2(5)
C33 C34 C35 C36 0.1(5)
C34 C35 C36 C31 1.8(5)
C32 C31 C36 C35 -2.6(5)
Sn1 C31 C36 C35 177.5(2)
C2 C1 Fe1 C6 90.9(5)
C5 C1 Fe1 C6 -27.2(6)
C2 C1 Fe1 C5 118.1(3)
C5 C1 Fe1 C2 -118.1(3)
C2 C1 Fe1 C4 80.5(2)
C5 C1 Fe1 C4 -37.65(19)
C2 C1 Fe1 C3 37.29(19)
C5 C1 Fe1 C3 -80.8(2)
C2 C1 Fe1 P1 -75.52(19)
C5 C1 Fe1 P1 166.37(17)
C2 C1 Fe1 Sn1 -166.66(17)
C5 C1 Fe1 Sn1 75.23(18)
C4 C5 Fe1 C6 52.5(3)
C1 C5 Fe1 C6 170.6(2)
C4 C5 Fe1 C1 -118.1(3)
C4 C5 Fe1 C2 -80.3(2)
C1 C5 Fe1 C2 37.85(19)
C1 C5 Fe1 C4 118.1(3)
C4 C5 Fe1 C3 -37.5(2)
C1 C5 Fe1 C3 80.7(2)
C4 C5 Fe1 P1 -140.58(18)
C1 C5 Fe1 P1 -22.4(3)
C4 C5 Fe1 Sn1 136.78(19)
C1 C5 Fe1 Sn1 -105.08(18)
C3 C2 Fe1 C6 -35.6(3)
C1 C2 Fe1 C6 -154.1(2)
C3 C2 Fe1 C1 118.5(3)
C3 C2 Fe1 C5 80.6(2)
C1 C2 Fe1 C5 -37.91(19)
C3 C2 Fe1 C4 37.4(2)
C1 C2 Fe1 C4 -81.1(2)
C1 C2 Fe1 C3 -118.5(3)
C3 C2 Fe1 P1 -130.56(19)
C1 C2 Fe1 P1 110.94(18)
C3 C2 Fe1 Sn1 137.09(18)
C1 C2 Fe1 Sn1 18.6(2)
C5 C4 Fe1 C6 -138.9(2)
C3 C4 Fe1 C6 102.4(2)
C5 C4 Fe1 C1 37.97(19)
C3 C4 Fe1 C1 -80.7(2)
C3 C4 Fe1 C5 -118.7(3)
C5 C4 Fe1 C2 81.5(2)
C3 C4 Fe1 C2 -37.2(2)
C5 C4 Fe1 C3 118.7(3)
C5 C4 Fe1 P1 112.1(3)
C3 C4 Fe1 P1 -6.5(4)
C5 C4 Fe1 Sn1 -47.9(2)
C3 C4 Fe1 Sn1 -166.59(18)
C2 C3 Fe1 C6 156.3(2)
C4 C3 Fe1 C6 -84.9(2)
C2 C3 Fe1 C1 -37.8(2)
C4 C3 Fe1 C1 81.0(2)
C2 C3 Fe1 C5 -81.4(2)
C4 C3 Fe1 C5 37.5(2)
C4 C3 Fe1 C2 118.8(3)
C2 C3 Fe1 C4 -118.8(3)
C2 C3 Fe1 P1 58.2(2)
C4 C3 Fe1 P1 177.02(17)
C2 C3 Fe1 Sn1 -93.1(3)
C4 C3 Fe1 Sn1 25.7(3)
O41 P1 Fe1 C6 30.48(14)
O51 P1 Fe1 C6 150.54(15)
O61 P1 Fe1 C6 -90.91(15)
O41 P1 Fe1 C1 -153.47(13)
O51 P1 Fe1 C1 -33.41(14)
O61 P1 Fe1 C1 85.14(14)
O41 P1 Fe1 C5 -138.83(18)
O51 P1 Fe1 C5 -18.77(19)
O61 P1 Fe1 C5 99.79(18)
O41 P1 Fe1 C2 168.39(14)
O51 P1 Fe1 C2 -71.54(14)
O61 P1 Fe1 C2 47.01(14)
O41 P1 Fe1 C4 140.6(3)
O51 P1 Fe1 C4 -99.3(3)
O61 P1 Fe1 C4 19.3(3)
O41 P1 Fe1 C3 136.01(15)
O51 P1 Fe1 C3 -103.93(15)
O61 P1 Fe1 C3 14.62(16)
O41 P1 Fe1 Sn1 -57.63(10)
O51 P1 Fe1 Sn1 62.43(10)
O61 P1 Fe1 Sn1 -179.02(10)
C22 C21 Sn1 C31 3.7(3)
C26 C21 Sn1 C31 -178.4(3)
C22 C21 Sn1 C11 109.3(3)
C26 C21 Sn1 C11 -72.8(3)
C22 C21 Sn1 Fe1 -123.9(2)
C26 C21 Sn1 Fe1 54.1(3)
C32 C31 Sn1 C21 128.8(2)
C36 C31 Sn1 C21 -51.3(3)
C32 C31 Sn1 C11 22.1(2)
C36 C31 Sn1 C11 -158.0(2)
C32 C31 Sn1 Fe1 -99.4(2)
C36 C31 Sn1 Fe1 80.5(2)
C12 C11 Sn1 C21 121.2(2)
C16 C11 Sn1 C21 -59.7(2)
C12 C11 Sn1 C31 -130.2(2)
C16 C11 Sn1 C31 48.9(2)
C12 C11 Sn1 Fe1 -9.5(3)
C16 C11 Sn1 Fe1 169.6(2)
C6 Fe1 Sn1 C21 -48.18(14)
C1 Fe1 Sn1 C21 148.53(13)
C5 Fe1 Sn1 C21 -173.24(13)
C2 Fe1 Sn1 C21 136.76(16)
C4 Fe1 Sn1 C21 -145.09(14)
C3 Fe1 Sn1 C21 -162.5(2)
P1 Fe1 Sn1 C21 42.90(10)
C6 Fe1 Sn1 C31 -172.36(13)
C1 Fe1 Sn1 C31 24.35(12)
C5 Fe1 Sn1 C31 62.59(12)
C2 Fe1 Sn1 C31 12.58(15)
C4 Fe1 Sn1 C31 90.74(13)
C3 Fe1 Sn1 C31 73.3(2)
P1 Fe1 Sn1 C31 -81.27(9)
C6 Fe1 Sn1 C11 73.46(13)
C1 Fe1 Sn1 C11 -89.82(12)
C5 Fe1 Sn1 C11 -51.59(12)
C2 Fe1 Sn1 C11 -101.60(15)
C4 Fe1 Sn1 C11 -23.44(13)
C3 Fe1 Sn1 C11 -40.8(2)
P1 Fe1 Sn1 C11 164.55(8)
O51 P1 O41 C41 41.2(3)
O61 P1 O41 C41 -58.9(3)
Fe1 P1 O41 C41 172.6(3)
O41 P1 O51 C51 -163.2(3)
O61 P1 O51 C51 -57.0(3)
Fe1 P1 O51 C51 71.3(3)
O41 P1 O61 C61 -77.3(3)
O51 P1 O61 C61 179.3(2)
Fe1 P1 O61 C61 48.1(3)
